data_7155385
loop_
_publ_author_name
'Rold\'an, Steven'
'Cardona, Adri\`a'
'Conesa, Laura'
'Murga, Juan'
'Falomir, Eva'
'Carda, Miguel'
'Marco, J. Alberto'

_publ_section_title
;
 Synthesis and biological evaluation of simplified pironetin analogues
 with modifications in the side chain and the lactone ring.
;
_journal_issue 1
_journal_name_full 'Organic &amp; biomolecular chemistry'
_journal_page_first 220
_journal_page_last 232
_journal_paper_doi 10.1039/c6ob01585a
_journal_volume 15
_journal_year 2016
_chemical_absolute_configuration ad
_chemical_formula_sum 'C28.15 H54.38 O4 Si2'
_chemical_formula_weight 513.07
_chemical_name_systematic '(3S,5S,6S,7S)-5,7-bis((tert-butyldimethylsilyl)oxy)-4,4,6,8-tetramethylnon-1-en-3-yl acrylate'
_space_group_crystal_system orthorhombic
_space_group_IT_number 19
_space_group_name_Hall 'P 2ac 2ab'
_space_group_name_H-M_alt 'P 21 21 21'
_symmetry_space_group_name_Hall 'P 2ac 2ab'
_symmetry_space_group_name_H-M 'P 21 21 21'
_atom_sites_solution_hydrogens geom
_audit_creation_method SHELXL-2013
_audit_update_record
;
2015-10-15 deposited with the CCDC.
2016-11-22 downloaded from the CCDC.
;
_cell_angle_alpha 90
_cell_angle_beta 90
_cell_angle_gamma 90
_cell_formula_units_Z 4
_cell_length_a 16.5936(3)
_cell_length_b 16.0072(3)
_cell_length_c 12.75162(19)
_cell_measurement_temperature 293(2)
_cell_volume 3387.05(10)
_computing_structure_refinement 'SHELXL-2013 (Sheldrick, 2013)'
_diffrn_ambient_temperature 293(2)
_diffrn_measured_fraction_theta_full 0.941
_diffrn_measured_fraction_theta_max 1.000
_diffrn_measurement_device_type 'SuperNova, Dual, Cu at zero, Atlas'
_diffrn_radiation_type CuK\a
_diffrn_radiation_wavelength 1.54184
_diffrn_reflns_av_R_equivalents 0.0830
_diffrn_reflns_av_unetI/netI 0.0680
_diffrn_reflns_Laue_measured_fraction_full 0.941
_diffrn_reflns_Laue_measured_fraction_max 1.000
_diffrn_reflns_limit_h_max 19
_diffrn_reflns_limit_h_min -19
_diffrn_reflns_limit_k_max 18
_diffrn_reflns_limit_k_min -18
_diffrn_reflns_limit_l_max 14
_diffrn_reflns_limit_l_min -9
_diffrn_reflns_number 16241
_diffrn_reflns_point_group_measured_fraction_full 0.914
_diffrn_reflns_point_group_measured_fraction_max 0.974
_diffrn_reflns_theta_full 67.684
_diffrn_reflns_theta_max 64.998
_diffrn_reflns_theta_min 3.837
_exptl_absorpt_coefficient_mu 1.148
_exptl_absorpt_correction_T_max 1.00000
_exptl_absorpt_correction_T_min 0.61251
_exptl_absorpt_correction_type multi-scan
_exptl_absorpt_process_details
;
CrysAlisPro, Agilent Technologies,
Version 1.171.37.31 (release 14-01-2014 CrysAlis171 .NET)
(compiled Jan 14 2014,18:38:05)
Empirical absorption correction using spherical harmonics,
 implemented in SCALE3 ABSPACK scaling algorithm.
Empirical absorption correction using spherical harmonics,
 implemented in SCALE3 ABSPACK scaling algorithm.
;
_exptl_crystal_colour colorless
_exptl_crystal_density_diffrn 1.006
_exptl_crystal_description crystal
_exptl_crystal_F_000 1133
_exptl_crystal_size_max 0.6842
_exptl_crystal_size_mid 0.1179
_exptl_crystal_size_min 0.0698
_refine_diff_density_max 0.625
_refine_diff_density_min -0.383
_refine_diff_density_rms 0.083
_refine_ls_abs_structure_details
;
 Flack x determined using 1868 quotients [(I+)-(I-)]/[(I+)+(I-)]
 (Parsons and Flack (2004), Acta Cryst. A60, s61).
;
_refine_ls_abs_structure_Flack 0.01(6)
_refine_ls_extinction_method none
_refine_ls_goodness_of_fit_ref 1.101
_refine_ls_hydrogen_treatment constr
_refine_ls_matrix_type full
_refine_ls_number_parameters 315
_refine_ls_number_reflns 5604
_refine_ls_number_restraints 0
_refine_ls_restrained_S_all 1.101
_refine_ls_R_factor_all 0.1042
_refine_ls_R_factor_gt 0.0885
_refine_ls_shift/su_max 0.000
_refine_ls_shift/su_mean 0.000
_refine_ls_structure_factor_coef Fsqd
_refine_ls_weighting_details 'w=1/[\s^2^(Fo^2^)+(0.0935P)^2^+8.9198P] where P=(Fo^2^+2Fc^2^)/3'
_refine_ls_weighting_scheme calc
_refine_ls_wR_factor_gt 0.2550
_refine_ls_wR_factor_ref 0.2637
_reflns_Friedel_coverage 0.733
_reflns_Friedel_fraction_full 0.881
_reflns_Friedel_fraction_max 0.940
_reflns_number_gt 4917
_reflns_number_total 5604
_reflns_threshold_expression 'I > 2\s(I)'
_cod_data_source_file c6ob01585a2.cif
_cod_data_source_block str1732
_cod_depositor_comments 'Adding full bibliography for 7155377--7155385.cif.'
_cod_original_cell_volume 3387.04(10)
_cod_database_code 7155385
_shelx_space_group_comment
;
The symmetry employed for this shelxl refinement is uniquely defined
by the following loop, which should always be used as a source of
symmetry information in preference to the above space-group names.
They are only intended as comments.
;
_shelxl_version_number 2013-3

loop_
_space_group_symop_operation_xyz
'x, y, z'
'-x+1/2, -y, z+1/2'
'x+1/2, -y+1/2, -z'
'-x, y+1/2, -z+1/2'

loop_
_atom_site_label
_atom_site_type_symbol
_atom_site_fract_x
_atom_site_fract_y
_atom_site_fract_z
_atom_site_U_iso_or_equiv
_atom_site_adp_type
_atom_site_occupancy
_atom_site_site_symmetry_order
_atom_site_calc_flag
_atom_site_refinement_flags_posn
_atom_site_refinement_flags_adp
Si1 Si 0.58130(14) 0.30599(15) -0.19203(17) 0.0433(6) Uani 1 1 d . .
C4 C 0.5119(5) 0.3691(5) -0.0107(6) 0.0377(17) Uani 1 1 d . .
H4A H 0.5254 0.4212 -0.0471 0.045 Uiso 1 1 calc R U
C19 C 0.5548(9) 0.2057(11) -0.2613(9) 0.093(3) Uani 1 1 d . .
C26 C 0.3404(11) 0.4533(9) 0.4720(11) 0.107(6) Uani 1 1 d . .
H26A H 0.3393 0.3947 0.4880 0.161 Uiso 1 1 calc R U
H26B H 0.2872 0.4762 0.4796 0.161 Uiso 1 1 calc R U
H26C H 0.3765 0.4813 0.5193 0.161 Uiso 1 1 calc R U
C1 C 0.3793(9) 0.4067(14) -0.0865(14) 0.153(10) Uani 1 1 d . .
H1A H 0.3974 0.4626 -0.1007 0.230 Uiso 1 1 calc R U
H1B H 0.3223 0.4072 -0.0735 0.230 Uiso 1 1 calc R U
H1C H 0.3905 0.3718 -0.1459 0.230 Uiso 1 1 calc R U
Si2 Si 0.47215(19) 0.41768(17) 0.34197(18) 0.0539(7) Uani 1 1 d . .
C2 C 0.3863(10) 0.2901(14) 0.0377(15) 0.163(11) Uani 1 1 d . .
H2A H 0.3304 0.2896 0.0184 0.245 Uiso 1 1 calc R U
H2B H 0.3912 0.2815 0.1120 0.245 Uiso 1 1 calc R U
H2C H 0.4141 0.2463 0.0012 0.245 Uiso 1 1 calc R U
O3 O 0.5287(3) 0.3032(3) -0.0844(4) 0.0395(12) Uani 1 1 d . .
C3 C 0.4228(6) 0.3730(10) 0.0089(10) 0.089(5) Uani 1 1 d . .
H3 H 0.4134 0.4117 0.0672 0.106 Uiso 1 1 calc R U
O4 O 0.4958(3) 0.4360(3) 0.2197(4) 0.0369(12) Uani 1 1 d . .
C6 C 0.5692(9) 0.2763(5) 0.1319(8) 0.078(4) Uani 1 1 d . .
H6A H 0.5168 0.2672 0.1616 0.118 Uiso 1 1 calc R U
H6B H 0.6091 0.2733 0.1862 0.118 Uiso 1 1 calc R U
H6C H 0.5799 0.2343 0.0801 0.118 Uiso 1 1 calc R U
C5 C 0.5718(5) 0.3625(4) 0.0807(6) 0.0338(16) Uani 1 1 d . .
H5 H 0.6252 0.3660 0.0480 0.041 Uiso 1 1 calc R U
C8 C 0.5964(5) 0.5226(5) 0.1302(5) 0.0327(16) Uani 1 1 d . .
C7 C 0.5716(4) 0.4318(4) 0.1653(5) 0.0313(15) Uani 1 1 d . .
H7 H 0.6114 0.4148 0.2178 0.038 Uiso 1 1 calc R U
C9 C 0.5316(6) 0.5651(5) 0.0638(7) 0.0462(19) Uani 1 1 d . .
H9A H 0.5328 0.5428 -0.0060 0.069 Uiso 1 1 calc R U
H9B H 0.5417 0.6241 0.0614 0.069 Uiso 1 1 calc R U
H9C H 0.4796 0.5552 0.0944 0.069 Uiso 1 1 calc R U
C10 C 0.6093(6) 0.5751(5) 0.2284(6) 0.047(2) Uani 1 1 d . .
H10A H 0.5586 0.5831 0.2634 0.070 Uiso 1 1 calc R U
H10B H 0.6313 0.6283 0.2092 0.070 Uiso 1 1 calc R U
H10C H 0.6459 0.5468 0.2746 0.070 Uiso 1 1 calc R U
C25 C 0.3695(7) 0.4659(7) 0.3586(9) 0.068(3) Uani 1 1 d . .
C11 C 0.6753(5) 0.5172(5) 0.0674(5) 0.0379(18) Uani 1 1 d . .
H11 H 0.6658 0.4860 0.0024 0.045 Uiso 1 1 calc R U
C20 C 0.6029(8) 0.1984(10) -0.3625(9) 0.094(5) Uani 1 1 d . .
H20A H 0.5920 0.2458 -0.4064 0.141 Uiso 1 1 calc R U
H20B H 0.5877 0.1481 -0.3986 0.141 Uiso 1 1 calc R U
H20C H 0.6594 0.1965 -0.3464 0.141 Uiso 1 1 calc R U
C14 C 0.7191(5) 0.6205(6) -0.0540(6) 0.048(2) Uani 1 1 d . .
C13 C 0.7937(6) 0.4255(8) 0.0835(10) 0.076(3) Uani 1 1 d . .
H13A H 0.7859 0.4074 0.0150 0.091 Uiso 1 1 calc R U
H13B H 0.8364 0.4045 0.1228 0.091 Uiso 1 1 calc R U
C12 C 0.7453(5) 0.4799(6) 0.1242(7) 0.051(2) Uani 1 1 d . .
H12 H 0.7547 0.4968 0.1929 0.061 Uiso 1 1 calc R U
C21 C 0.4650(9) 0.2099(15) -0.2885(14) 0.157(10) Uani 1 1 d . .
H21A H 0.4507 0.1627 -0.3310 0.235 Uiso 1 1 calc R U
H21B H 0.4541 0.2605 -0.3264 0.235 Uiso 1 1 calc R U
H21C H 0.4338 0.2092 -0.2251 0.235 Uiso 1 1 calc R U
C23 C 0.4657(13) 0.3035(9) 0.3714(11) 0.125(7) Uani 1 1 d . .
H23A H 0.4330 0.2766 0.3193 0.187 Uiso 1 1 calc R U
H23B H 0.4421 0.2956 0.4393 0.187 Uiso 1 1 calc R U
H23C H 0.5188 0.2797 0.3705 0.187 Uiso 1 1 calc R U
C27 C 0.3759(9) 0.5600(8) 0.3405(14) 0.111(6) Uani 1 1 d . .
H27A H 0.3974 0.5703 0.2718 0.167 Uiso 1 1 calc R U
H27B H 0.4108 0.5841 0.3922 0.167 Uiso 1 1 calc R U
H27C H 0.3233 0.5848 0.3459 0.167 Uiso 1 1 calc R U
C22 C 0.5730(15) 0.1333(8) -0.1897(14) 0.148(9) Uani 1 1 d . .
C28 C 0.3102(8) 0.4263(14) 0.2865(14) 0.141(8) Uani 1 1 d . .
H28A H 0.3225 0.4417 0.2155 0.211 Uiso 1 1 calc R U
H28B H 0.2569 0.4450 0.3039 0.211 Uiso 1 1 calc R U
H28C H 0.3131 0.3667 0.2936 0.211 Uiso 1 1 calc R U
O1H O 0.7195(7) 0.5719(6) -0.1243(6) 0.097(3) Uani 1 1 d . .
C15 C 0.7407(7) 0.7106(7) -0.0672(9) 0.066(3) Uani 1 1 d . .
H15 H 0.7434 0.7446 -0.0081 0.079 Uiso 1 1 calc R U
C24 C 0.5463(8) 0.4606(11) 0.4335(9) 0.093(3) Uani 1 1 d . .
H24A H 0.5995 0.4529 0.4055 0.140 Uiso 1 1 calc R U
H24B H 0.5420 0.4322 0.4996 0.140 Uiso 1 1 calc R U
H24C H 0.5362 0.5191 0.4434 0.140 Uiso 1 1 calc R U
O18 O 0.6976(4) 0.6035(4) 0.0418(5) 0.0535(17) Uani 1 1 d . .
H18 H 0.6963 0.6450 0.0927 0.064 Uiso 1 1 calc R U
C18 C 0.5581(11) 0.4019(10) -0.2666(12) 0.117(6) Uani 1 1 d . .
H18B H 0.5026 0.4012 -0.2877 0.175 Uiso 1 1 calc R U
H18C H 0.5919 0.4046 -0.3276 0.175 Uiso 1 1 calc R U
H18D H 0.5678 0.4499 -0.2232 0.175 Uiso 1 1 calc R U
C17 C 0.6902(8) 0.3113(12) -0.1663(12) 0.106(5) Uani 1 1 d . .
H17 H 0.7032 0.3645 -0.1362 0.158 Uiso 1 1 calc R U
H0AB H 0.7191 0.3044 -0.2310 0.158 Uiso 1 1 calc R U
H0AC H 0.7051 0.2676 -0.1185 0.158 Uiso 1 1 calc R U
C16 C 0.7558(9) 0.7431(9) -0.1587(12) 0.098(5) Uani 1 1 d . .
H16A H 0.7533 0.7099 -0.2185 0.117 Uiso 1 1 calc R U
H16B H 0.7691 0.7993 -0.1642 0.117 Uiso 1 1 calc R U

loop_
_atom_site_aniso_label
_atom_site_aniso_U_11
_atom_site_aniso_U_22
_atom_site_aniso_U_33
_atom_site_aniso_U_23
_atom_site_aniso_U_13
_atom_site_aniso_U_12
Si1 0.0502(12) 0.0513(12) 0.0284(11) -0.0017(9) -0.0021(10) -0.0070(10)
C4 0.037(4) 0.044(4) 0.032(4) -0.012(3) -0.007(3) 0.000(3)
C19 0.093(7) 0.146(9) 0.040(4) -0.013(5) 0.008(4) -0.024(6)
C26 0.148(14) 0.100(10) 0.074(9) -0.005(8) 0.066(9) 0.004(9)
C1 0.079(9) 0.24(2) 0.144(16) -0.096(17) -0.069(11) 0.073(13)
Si2 0.0777(18) 0.0571(14) 0.0270(12) 0.0080(10) 0.0089(11) -0.0037(13)
C2 0.104(12) 0.26(3) 0.124(14) -0.075(16) 0.054(11) -0.127(16)
O3 0.051(3) 0.036(3) 0.032(3) -0.006(2) -0.005(2) -0.007(2)
C3 0.040(5) 0.150(12) 0.076(8) -0.070(8) -0.002(5) 0.001(6)
O4 0.047(3) 0.038(3) 0.026(3) 0.003(2) 0.000(2) -0.003(2)
C6 0.152(12) 0.030(4) 0.053(6) 0.007(4) -0.021(7) 0.005(6)
C5 0.046(4) 0.031(4) 0.025(4) -0.003(3) -0.004(3) 0.002(3)
C8 0.047(4) 0.040(4) 0.011(3) -0.002(3) 0.000(3) -0.009(3)
C7 0.040(4) 0.035(3) 0.020(3) -0.001(3) -0.007(3) -0.001(3)
C9 0.062(5) 0.032(4) 0.045(5) 0.005(3) -0.011(4) -0.003(4)
C10 0.064(5) 0.046(4) 0.030(4) -0.005(4) -0.001(4) -0.014(4)
C25 0.082(7) 0.067(6) 0.056(7) -0.008(5) 0.027(6) -0.019(6)
C11 0.054(5) 0.049(4) 0.011(3) -0.004(3) 0.000(3) -0.014(4)
C20 0.091(9) 0.144(12) 0.046(7) -0.050(8) 0.017(6) -0.023(9)
C14 0.056(5) 0.066(6) 0.022(4) 0.001(4) 0.008(4) 0.002(4)
C13 0.047(5) 0.098(9) 0.083(8) -0.019(7) -0.013(5) 0.002(6)
C12 0.041(4) 0.077(6) 0.035(4) -0.003(4) -0.007(4) -0.012(5)
C21 0.072(9) 0.27(3) 0.125(14) -0.119(17) 0.021(9) -0.075(13)
C23 0.218(19) 0.075(8) 0.081(10) 0.043(8) 0.070(11) 0.028(11)
C27 0.109(11) 0.063(7) 0.161(16) 0.017(9) 0.062(11) 0.020(7)
C22 0.30(3) 0.051(7) 0.095(11) -0.010(7) 0.076(15) -0.012(11)
C28 0.053(8) 0.24(2) 0.125(14) -0.056(16) 0.020(8) -0.026(11)
O1H 0.175(10) 0.078(5) 0.038(4) 0.001(4) 0.036(5) -0.002(6)
C15 0.073(7) 0.073(7) 0.051(6) 0.009(5) 0.014(5) -0.018(6)
C24 0.093(7) 0.146(9) 0.040(4) -0.013(5) 0.008(4) -0.024(6)
O18 0.079(4) 0.050(3) 0.032(3) -0.006(3) 0.008(3) -0.025(3)
C18 0.146(15) 0.118(12) 0.086(10) 0.047(9) 0.028(10) 0.025(11)
C17 0.068(8) 0.169(15) 0.080(9) -0.041(10) 0.009(7) -0.024(9)
C16 0.106(10) 0.083(8) 0.105(11) 0.027(8) 0.045(9) -0.007(7)

loop_
_atom_type_symbol
_atom_type_description
_atom_type_scat_dispersion_real
_atom_type_scat_dispersion_imag
_atom_type_scat_source
C C 0.0181 0.0091 'International Tables Vol C Tables 4.2.6.8 and 6.1.1.4'
H H 0.0000 0.0000 'International Tables Vol C Tables 4.2.6.8 and 6.1.1.4'
O O 0.0492 0.0322 'International Tables Vol C Tables 4.2.6.8 and 6.1.1.4'
Si Si 0.2541 0.3302 'International Tables Vol C Tables 4.2.6.8 and 6.1.1.4'

loop_
_geom_angle_atom_site_label_1
_geom_angle_atom_site_label_2
_geom_angle_atom_site_label_3
_geom_angle
O3 Si1 C17 112.2(5)
O3 Si1 C18 110.2(5)
C17 Si1 C18 104.9(8)
O3 Si1 C19 104.3(4)
C17 Si1 C19 110.6(7)
C18 Si1 C19 114.8(7)
O3 C4 C3 109.3(7)
O3 C4 C5 108.6(6)
C3 C4 C5 121.0(8)
O3 C4 H4A 105.6
C3 C4 H4A 105.6
C5 C4 H4A 105.6
C22 C19 C20 110.4(14)
C22 C19 C21 111.5(17)
C20 C19 C21 108.8(12)
C22 C19 Si1 108.9(10)
C20 C19 Si1 109.9(10)
C21 C19 Si1 107.2(12)
C25 C26 H26A 109.5
C25 C26 H26B 109.5
H26A C26 H26B 109.5
C25 C26 H26C 109.5
H26A C26 H26C 109.5
H26B C26 H26C 109.5
C3 C1 H1A 109.5
C3 C1 H1B 109.5
H1A C1 H1B 109.5
C3 C1 H1C 109.5
H1A C1 H1C 109.5
H1B C1 H1C 109.5
O4 Si2 C24 112.3(5)
O4 Si2 C23 112.4(5)
C24 Si2 C23 106.1(8)
O4 Si2 C25 104.5(4)
C24 Si2 C25 112.5(6)
C23 Si2 C25 109.1(7)
C3 C2 H2A 109.5
C3 C2 H2B 109.5
H2A C2 H2B 109.5
C3 C2 H2C 109.5
H2A C2 H2C 109.5
H2B C2 H2C 109.5
C4 O3 Si1 129.4(5)
C4 C3 C2 113.6(13)
C4 C3 C1 110.6(12)
C2 C3 C1 108.6(13)
C4 C3 H3 108.0
C2 C3 H3 108.0
C1 C3 H3 108.0
C7 O4 Si2 131.4(5)
C5 C6 H6A 109.5
C5 C6 H6B 109.5
H6A C6 H6B 109.5
C5 C6 H6C 109.5
H6A C6 H6C 109.5
H6B C6 H6C 109.5
C6 C5 C4 111.6(7)
C6 C5 C7 110.4(6)
C4 C5 C7 118.5(6)
C6 C5 H5 105.0
C4 C5 H5 105.0
C7 C5 H5 105.0
C10 C8 C9 107.9(7)
C10 C8 C11 109.9(6)
C9 C8 C11 109.6(6)
C10 C8 C7 108.1(6)
C9 C8 C7 112.6(6)
C11 C8 C7 108.6(6)
O4 C7 C5 111.8(6)
O4 C7 C8 108.8(6)
C5 C7 C8 117.5(6)
O4 C7 H7 105.9
C5 C7 H7 105.9
C8 C7 H7 105.9
C8 C9 H9A 109.5
C8 C9 H9B 109.5
H9A C9 H9B 109.5
C8 C9 H9C 109.5
H9A C9 H9C 109.5
H9B C9 H9C 109.5
C8 C10 H10A 109.5
C8 C10 H10B 109.5
H10A C10 H10B 109.5
C8 C10 H10C 109.5
H10A C10 H10C 109.5
H10B C10 H10C 109.5
C28 C25 C27 111.9(15)
C28 C25 C26 108.6(12)
C27 C25 C26 107.1(11)
C28 C25 Si2 110.7(9)
C27 C25 Si2 108.9(8)
C26 C25 Si2 109.7(10)
O18 C11 C12 106.8(7)
O18 C11 C8 106.1(7)
C12 C11 C8 115.6(6)
O18 C11 H11 109.4
C12 C11 H11 109.4
C8 C11 H11 109.4
C19 C20 H20A 109.5
C19 C20 H20B 109.5
H20A C20 H20B 109.5
C19 C20 H20C 109.5
H20A C20 H20C 109.5
H20B C20 H20C 109.5
O1H C14 O18 125.0(9)
O1H C14 C15 123.1(9)
O18 C14 C15 111.9(8)
C12 C13 H13A 120.0
C12 C13 H13B 120.0
H13A C13 H13B 120.0
C13 C12 C11 123.9(9)
C13 C12 H12 118.1
C11 C12 H12 118.1
C19 C21 H21A 109.5
C19 C21 H21B 109.5
H21A C21 H21B 109.5
C19 C21 H21C 109.5
H21A C21 H21C 109.5
H21B C21 H21C 109.5
Si2 C23 H23A 109.5
Si2 C23 H23B 109.5
H23A C23 H23B 109.5
Si2 C23 H23C 109.5
H23A C23 H23C 109.5
H23B C23 H23C 109.5
C25 C27 H27A 109.5
C25 C27 H27B 109.5
H27A C27 H27B 109.5
C25 C27 H27C 109.5
H27A C27 H27C 109.5
H27B C27 H27C 109.5
C25 C28 H28A 109.5
C25 C28 H28B 109.5
H28A C28 H28B 109.5
C25 C28 H28C 109.5
H28A C28 H28C 109.5
H28B C28 H28C 109.5
C16 C15 C14 122.1(12)
C16 C15 H15 119.0
C14 C15 H15 119.0
Si2 C24 H24A 109.5
Si2 C24 H24B 109.5
H24A C24 H24B 109.5
Si2 C24 H24C 109.5
H24A C24 H24C 109.5
H24B C24 H24C 109.5
C14 O18 C11 118.4(7)
C14 O18 H18 120.8
C11 O18 H18 120.8
Si1 C18 H18B 109.5
Si1 C18 H18C 109.5
H18B C18 H18C 109.5
Si1 C18 H18D 109.5
H18B C18 H18D 109.5
H18C C18 H18D 109.5
Si1 C17 H17 109.5
Si1 C17 H0AB 109.5
H17 C17 H0AB 109.5
Si1 C17 H0AC 109.5
H17 C17 H0AC 109.5
H0AB C17 H0AC 109.5
C15 C16 H16A 120.0
C15 C16 H16B 120.0
H16A C16 H16B 120.0

loop_
_geom_bond_atom_site_label_1
_geom_bond_atom_site_label_2
_geom_bond_distance
Si1 O3 1.627(6)
Si1 C17 1.838(13)
Si1 C18 1.847(14)
Si1 C19 1.885(16)
C4 O3 1.441(9)
C4 C3 1.501(12)
C4 C5 1.536(10)
C4 H4A 0.9800
C19 C22 1.51(2)
C19 C20 1.522(15)
C19 C21 1.53(2)
C26 C25 1.537(15)
C26 H26A 0.9600
C26 H26B 0.9600
C26 H26C 0.9600
C1 C3 1.51(2)
C1 H1A 0.9600
C1 H1B 0.9600
C1 H1C 0.9600
Si2 O4 1.635(5)
Si2 C24 1.830(13)
Si2 C23 1.868(13)
Si2 C25 1.883(13)
C2 C3 1.50(2)
C2 H2A 0.9600
C2 H2B 0.9600
C2 H2C 0.9600
C3 H3 0.9800
O4 C7 1.437(9)
C6 C5 1.527(11)
C6 H6A 0.9600
C6 H6B 0.9600
C6 H6C 0.9600
C5 C7 1.548(9)
C5 H5 0.9800
C8 C10 1.523(10)
C8 C9 1.529(11)
C8 C11 1.537(11)
C8 C7 1.575(9)
C7 H7 0.9800
C9 H9A 0.9600
C9 H9B 0.9600
C9 H9C 0.9600
C10 H10A 0.9600
C10 H10B 0.9600
C10 H10C 0.9600
C25 C28 1.488(19)
C25 C27 1.527(16)
C11 O18 1.467(10)
C11 C12 1.493(13)
C11 H11 0.9800
C20 H20A 0.9600
C20 H20B 0.9600
C20 H20C 0.9600
C14 O1H 1.187(12)
C14 O18 1.302(10)
C14 C15 1.496(14)
C13 C12 1.293(15)
C13 H13A 0.9300
C13 H13B 0.9300
C12 H12 0.9300
C21 H21A 0.9600
C21 H21B 0.9600
C21 H21C 0.9600
C23 H23A 0.9600
C23 H23B 0.9600
C23 H23C 0.9600
C27 H27A 0.9600
C27 H27B 0.9600
C27 H27C 0.9600
C28 H28A 0.9600
C28 H28B 0.9600
C28 H28C 0.9600
C15 C16 1.301(17)
C15 H15 0.9300
C24 H24A 0.9600
C24 H24B 0.9600
C24 H24C 0.9600
O18 H18 0.9300
C18 H18B 0.9600
C18 H18C 0.9600
C18 H18D 0.9600
C17 H17 0.9600
C17 H0AB 0.9600
C17 H0AC 0.9600
C16 H16A 0.9300
C16 H16B 0.9300

loop_
_geom_torsion_atom_site_label_1
_geom_torsion_atom_site_label_2
_geom_torsion_atom_site_label_3
_geom_torsion_atom_site_label_4
_geom_torsion
O3 Si1 C19 C22 -56.6(12)
C17 Si1 C19 C22 64.2(13)
C18 Si1 C19 C22 -177.3(12)
O3 Si1 C19 C20 -177.7(10)
C17 Si1 C19 C20 -56.9(13)
C18 Si1 C19 C20 61.6(12)
O3 Si1 C19 C21 64.2(12)
C17 Si1 C19 C21 -174.9(12)
C18 Si1 C19 C21 -56.4(13)
C3 C4 O3 Si1 128.9(9)
C5 C4 O3 Si1 -97.2(7)
C17 Si1 O3 C4 73.8(9)
C18 Si1 O3 C4 -42.8(9)
C19 Si1 O3 C4 -166.4(8)
O3 C4 C3 C2 51.4(13)
C5 C4 C3 C2 -75.9(12)
O3 C4 C3 C1 -71.1(14)
C5 C4 C3 C1 161.7(10)
C24 Si2 O4 C7 42.1(9)
C23 Si2 O4 C7 -77.4(9)
C25 Si2 O4 C7 164.4(6)
O3 C4 C5 C6 -55.9(10)
C3 C4 C5 C6 71.6(12)
O3 C4 C5 C7 174.1(6)
C3 C4 C5 C7 -58.4(12)
Si2 O4 C7 C5 114.7(6)
Si2 O4 C7 C8 -113.8(6)
C6 C5 C7 O4 -68.5(9)
C4 C5 C7 O4 62.0(8)
C6 C5 C7 C8 164.6(8)
C4 C5 C7 C8 -64.9(9)
C10 C8 C7 O4 63.6(8)
C9 C8 C7 O4 -55.6(7)
C11 C8 C7 O4 -177.2(5)
C10 C8 C7 C5 -168.0(7)
C9 C8 C7 C5 72.8(8)
C11 C8 C7 C5 -48.8(8)
O4 Si2 C25 C28 60.7(11)
C24 Si2 C25 C28 -177.2(11)
C23 Si2 C25 C28 -59.7(12)
O4 Si2 C25 C27 -62.7(10)
C24 Si2 C25 C27 59.5(12)
C23 Si2 C25 C27 176.9(11)
O4 Si2 C25 C26 -179.6(8)
C24 Si2 C25 C26 -57.4(10)
C23 Si2 C25 C26 60.0(11)
C10 C8 C11 O18 -58.9(8)
C9 C8 C11 O18 59.5(7)
C7 C8 C11 O18 -177.1(5)
C10 C8 C11 C12 59.2(9)
C9 C8 C11 C12 177.7(7)
C7 C8 C11 C12 -58.9(8)
O18 C11 C12 C13 -106.6(11)
C8 C11 C12 C13 135.6(10)
O1H C14 C15 C16 5.1(19)
O18 C14 C15 C16 -172.7(12)
O1H C14 O18 C11 2.9(16)
C15 C14 O18 C11 -179.4(8)
C12 C11 O18 C14 102.9(9)
C8 C11 O18 C14 -133.3(8)
